data_7720359
loop_
_publ_author_name
'Parche, Joshua'
'Sievers, Robin'
'Streit, Tim-Niclas'
'Malischewski, Moritz'

_publ_section_title
;
 Accessing osmium(VI) nitrido complexes with N-heterocyclic carbene
 ligands.
;
_journal_issue 13
_journal_name_full 'Dalton transactions (Cambridge, England : 2003)'
_journal_page_first 5161
_journal_page_last 5167
_journal_paper_doi 10.1039/d6dt00234j
_journal_volume 55
_journal_year 2026
_chemical_formula_moiety 'C42 H44 Cl4 N14 Os, 3(C4 H8 O)'
_chemical_formula_sum 'C54 H68 Cl4 N14 O3 Os'
_chemical_formula_weight 1293.22
_space_group_crystal_system monoclinic
_space_group_IT_number 15
_space_group_name_Hall '-C 2yc'
_space_group_name_H-M_alt 'C 1 2/c 1'
_atom_sites_solution_hydrogens geom
_atom_sites_solution_primary iterative
_audit_creation_date 2026-01-27
_audit_creation_method
;
Olex2 1.5
(compiled 2022.04.07 svn.rca3783a0 for OlexSys, GUI svn.r6498)
;
_audit_update_record
;
2026-01-27 deposited with the CCDC.	2026-02-25 downloaded from the CCDC.
;
_cell_angle_alpha 90
_cell_angle_beta 108.1210(10)
_cell_angle_gamma 90
_cell_formula_units_Z 4
_cell_length_a 25.7601(9)
_cell_length_b 11.7745(5)
_cell_length_c 20.9785(9)
_cell_measurement_reflns_used 9919
_cell_measurement_temperature 100.00
_cell_measurement_theta_max 25.326
_cell_measurement_theta_min 2.197
_cell_volume 6047.4(4)
_computing_cell_refinement 'SAINT V8.38A (Bruker, 2018)'
_computing_data_reduction 'SAINT V8.38A (Bruker, 2018)'
_computing_molecular_graphics 'Olex2 1.5 (Dolomanov et al., 2009)'
_computing_publication_material 'Olex2 1.5 (Dolomanov et al., 2009)'
_computing_structure_refinement 'XL  (Sheldrick, 2008)'
_computing_structure_solution 'olex2.solve 1.5 (Bourhis et al., 2015)'
_diffrn_ambient_temperature 100.00
_diffrn_measured_fraction_theta_full 0.999
_diffrn_measured_fraction_theta_max 0.998
_diffrn_measurement_device_type 'Bruker APEX-II CCD'
_diffrn_measurement_method '\f and \w scans'
_diffrn_radiation_type MoK\a
_diffrn_radiation_wavelength 0.71073
_diffrn_reflns_av_unetI/netI 0.0474
_diffrn_reflns_Laue_measured_fraction_full 0.999
_diffrn_reflns_Laue_measured_fraction_max 0.998
_diffrn_reflns_limit_h_max 29
_diffrn_reflns_limit_h_min -30
_diffrn_reflns_limit_k_max 14
_diffrn_reflns_limit_k_min 0
_diffrn_reflns_limit_l_max 25
_diffrn_reflns_limit_l_min 0
_diffrn_reflns_number 5729
_diffrn_reflns_point_group_measured_fraction_full 0.999
_diffrn_reflns_point_group_measured_fraction_max 0.998
_diffrn_reflns_theta_full 25.242
_diffrn_reflns_theta_max 25.371
_diffrn_reflns_theta_min 2.197
_diffrn_source_current 1.0
_diffrn_source_power 0.05
_diffrn_source_voltage 50.0
_diffrn_standards_number 0
_exptl_absorpt_coefficient_mu 2.338
_exptl_absorpt_correction_type none
_exptl_crystal_colour red
_exptl_crystal_colour_primary red
_exptl_crystal_density_diffrn 1.420
_exptl_crystal_description block
_exptl_crystal_F_000 2632
_exptl_crystal_preparation -
_exptl_crystal_recrystallization_method -
_exptl_crystal_size_max 0.375
_exptl_crystal_size_mid 0.121
_exptl_crystal_size_min 0.079
_refine_diff_density_max 2.196
_refine_diff_density_min -1.102
_refine_diff_density_rms 0.170
_refine_ls_extinction_method none
_refine_ls_goodness_of_fit_ref 1.103
_refine_ls_hydrogen_treatment constr
_refine_ls_matrix_type full
_refine_ls_number_parameters 375
_refine_ls_number_reflns 5729
_refine_ls_number_restraints 75
_refine_ls_restrained_S_all 1.109
_refine_ls_R_factor_all 0.0719
_refine_ls_R_factor_gt 0.0576
_refine_ls_shift/su_max 0.000
_refine_ls_shift/su_mean 0.000
_refine_ls_structure_factor_coef Fsqd
_refine_ls_weighting_details 'w=1/[\s^2^(Fo^2^)+(0.0635P)^2^+87.5128P] where P=(Fo^2^+2Fc^2^)/3'
_refine_ls_weighting_scheme calc
_refine_ls_wR_factor_gt 0.1365
_refine_ls_wR_factor_ref 0.1478
_reflns_Friedel_coverage 0.000
_reflns_number_gt 5209
_reflns_number_total 5729
_reflns_threshold_expression 'I > 2\s(I)'
_cod_data_source_file d6dt00234j2.cif
_cod_data_source_block c2_c_twinnniiii_niklas
_cod_depositor_comments 'Adding full bibliography for 7720358--7720361.cif.'
_cod_database_code 7720359
_shelx_shelxl_version_number 2017/1
_shelx_space_group_comment
;
The symmetry employed for this shelxl refinement is uniquely defined
by the following loop, which should always be used as a source of
symmetry information in preference to the above space-group names.
They are only intended as comments.
;
_shelx_estimated_absorpt_t_max 0.837
_shelx_estimated_absorpt_t_min 0.474
_olex2_refinement_description
;
1. Twinned data refinement
 Scales: 0.783(3)
 0.217(3)
2. Fixed Uiso
 At 1.2 times of:
  All C(H) groups, All C(H,H) groups
 At 1.5 times of:
  All C(H,H,H) groups
3. Restrained distances
 O2-C3 = O2-C6
 1.44 with sigma of 0.02
 C3-C4 = C5-C6
 1.53 with sigma of 0.02
 C4-C5
 1.54 with sigma of 0.02
 O2-C4 = O2-C5 = C3-C5 = C4-C6
 2.38 with sigma of 0.04
 C3-C4 \\sim C4-C5 \\sim C5-C6
 with sigma of 0.02
 O2-C3 \\sim O2-C6
 with sigma of 0.02
 O2-C4 \\sim O2-C5
 with sigma of 0.04
 C4-C6 \\sim C3-C5
 with sigma of 0.04
4. Uiso/Uaniso restraints and constraints
O2 \\sim C3 \\sim C4 \\sim C5 \\sim C6: within 2A with sigma of 0.04 and sigma
for terminal atoms of 0.08 within 2A
5. Rigid body (RIGU) restrains
 O2, C3, C4, C5, C6
 with sigma for 1-2 distances of 0.004 and sigma for 1-3 distances of 0.004
6. Others
 Fixed Sof: C00Y(0.75) H00W(0.75) H00X(0.75) O00Z(0.75) C011(0.75) H01A(0.75)
 H01B(0.75) C012(0.75) H01C(0.75) H01D(0.75) C014(0.75) H01E(0.75) H01F(0.75)
 O2(0.75) C3(0.75) H3A(0.75) H3B(0.75) C4(0.75) H4A(0.75) H4B(0.75) C5(0.75)
 H5A(0.75) H5B(0.75) C6(0.75) H6A(0.75) H6B(0.75)
7.a Secondary CH2 refined with riding coordinates:
 C00Y(H00W,H00X), C011(H01A,H01B), C012(H01C,H01D), C014(H01E,H01F), C3(H3A,
 H3B), C4(H4A,H4B), C5(H5A,H5B), C6(H6A,H6B)
7.b Aromatic/amide H refined with riding coordinates:
 C00I(H00I), C00K(H00K), C00M(H00M), C00U(H00U)
7.c Idealised Me refined as rotating group:
 C00H(H00A,H00B,H00C), C00O(H00D,H00E,H00F), C00S(H00G,H00H,H00J), C00V(H00L,
 H00N,H00O), C00W(H00P,H00Q,H00R), C00X(H00S,H00T,H00V)
;
_olex2_exptl_crystal_mounting_method -
_olex2_submission_special_instructions 'No special instructions were received'

loop_
_space_group_symop_operation_xyz
'x, y, z'
'-x, y, -z+1/2'
'x+1/2, y+1/2, z'
'-x+1/2, y+1/2, -z+1/2'
'-x, -y, -z'
'x, -y, z-1/2'
'-x+1/2, -y+1/2, -z'
'x+1/2, -y+1/2, z-1/2'

loop_
_atom_site_label
_atom_site_type_symbol
_atom_site_fract_x
_atom_site_fract_y
_atom_site_fract_z
_atom_site_U_iso_or_equiv
_atom_site_adp_type
_atom_site_occupancy
_atom_site_site_symmetry_order
_atom_site_calc_flag
_atom_site_refinement_flags_posn
_atom_site_refinement_flags_adp
_atom_site_refinement_flags_occupancy
_atom_site_disorder_assembly
_atom_site_disorder_group
Os01 Os 0.500000 0.31444(3) 0.750000 0.02271(14) Uani 1 2 d S T P . .
Cl02 Cl 0.53685(11) 0.14500(18) 0.50702(10) 0.0462(6) Uani 1 1 d . . . . .
Cl03 Cl 0.60612(9) 0.40570(18) 0.54130(10) 0.0406(5) Uani 1 1 d . . . . .
N004 N 0.500000 0.4923(7) 0.750000 0.032(2) Uani 1 2 d S T P . .
N005 N 0.500000 0.5929(7) 0.750000 0.0267(19) Uani 1 2 d S T P . .
N006 N 0.5599(2) 0.3826(5) 0.6409(3) 0.0246(13) Uani 1 1 d . . . . .
N007 N 0.5153(3) 0.2233(5) 0.6176(3) 0.0274(13) Uani 1 1 d . . . . .
N008 N 0.5808(3) 0.3285(7) 0.8112(3) 0.0416(17) Uani 1 1 d . . . . .
C009 C 0.5273(3) 0.3117(6) 0.6626(3) 0.0235(14) Uani 1 1 d . . . . .
N00A N 0.5960(3) 0.4099(7) 0.8468(4) 0.0392(17) Uani 1 1 d . . . . .
C00B C 0.4837(3) 0.1231(6) 0.6183(4) 0.0304(17) Uani 1 1 d . . . . .
C00C C 0.5112(4) 0.0281(6) 0.6548(4) 0.0322(18) Uani 1 1 d . . . . .
C00D C 0.5884(3) 0.4839(6) 0.6721(4) 0.0253(15) Uani 1 1 d . . . . .
C00E C 0.5651(3) 0.5883(6) 0.6499(4) 0.0267(15) Uani 1 1 d . . . . .
C00F C 0.5410(4) 0.2406(7) 0.5691(4) 0.0327(18) Uani 1 1 d . . . . .
C00G C 0.4239(4) -0.0718(7) 0.6202(4) 0.0360(19) Uani 1 1 d . . . . .
C00H C 0.5092(3) 0.5979(7) 0.5988(4) 0.0309(16) Uani 1 1 d . . . . .
H00A H 0.510454 0.568946 0.555545 0.046 Uiso 1 1 calc R U . . .
H00B H 0.497873 0.677755 0.594031 0.046 Uiso 1 1 calc R U . . .
H00C H 0.483007 0.553372 0.613742 0.046 Uiso 1 1 calc R U . . .
C00I C 0.4791(4) -0.0678(7) 0.6544(4) 0.0344(18) Uani 1 1 d . . . . .
H00I H 0.495966 -0.132954 0.678825 0.041 Uiso 1 1 calc R U . . .
C00J C 0.5679(3) 0.3385(6) 0.5825(4) 0.0298(16) Uani 1 1 d . . . . .
C00K C 0.3992(4) 0.0229(7) 0.5835(4) 0.0370(19) Uani 1 1 d . . . . .
H00K H 0.361219 0.020677 0.559770 0.044 Uiso 1 1 calc R U . . .
N00L N 0.500000 0.6905(9) 0.750000 0.062(4) Uani 1 2 d S T P . .
C00M C 0.5956(3) 0.6849(7) 0.6751(4) 0.0313(16) Uani 1 1 d . . . . .
H00M H 0.580463 0.757704 0.661051 0.038 Uiso 1 1 calc R U . . .
C00N C 0.6413(3) 0.4717(7) 0.7150(4) 0.0323(17) Uani 1 1 d . . . . .
C00O C 0.5711(4) 0.0297(7) 0.6920(4) 0.0372(19) Uani 1 1 d . . . . .
H00D H 0.591743 0.030206 0.659844 0.056 Uiso 1 1 calc R U . . .
H00E H 0.580816 -0.037950 0.720426 0.056 Uiso 1 1 calc R U . . .
H00F H 0.579973 0.097954 0.720038 0.056 Uiso 1 1 calc R U . . .
N00P N 0.6148(3) 0.4839(8) 0.8836(4) 0.058(2) Uani 1 1 d . . . . .
C00Q C 0.4289(4) 0.1213(7) 0.5808(4) 0.0352(19) Uani 1 1 d . . . . .
N00R N 0.500000 0.1749(9) 0.750000 0.049(3) Uani 1 2 d S T P . .
C00S C 0.4014(4) 0.2185(8) 0.5355(4) 0.044(2) Uani 1 1 d . . . . .
H00G H 0.417236 0.290655 0.555758 0.066 Uiso 1 1 calc R U . . .
H00H H 0.362195 0.217860 0.529847 0.066 Uiso 1 1 calc R U . . .
H00J H 0.407057 0.209882 0.491680 0.066 Uiso 1 1 calc R U . . .
C00T C 0.6482(3) 0.6770(8) 0.7204(5) 0.040(2) Uani 1 1 d . . . . .
C00U C 0.6704(3) 0.5714(8) 0.7399(4) 0.039(2) Uani 1 1 d . . . . .
H00U H 0.706201 0.565877 0.770730 0.047 Uiso 1 1 calc R U . . .
C00V C 0.3919(4) -0.1790(7) 0.6216(5) 0.045(2) Uani 1 1 d . . . . .
H00L H 0.394269 -0.230197 0.585807 0.067 Uiso 1 1 calc R U . . .
H00N H 0.353514 -0.159470 0.614755 0.067 Uiso 1 1 calc R U . . .
H00O H 0.407006 -0.216575 0.665102 0.067 Uiso 1 1 calc R U . . .
C00W C 0.6676(3) 0.3579(8) 0.7318(5) 0.042(2) Uani 1 1 d . . . . .
H00P H 0.644000 0.308107 0.748058 0.062 Uiso 1 1 calc R U . . .
H00Q H 0.702957 0.366402 0.766738 0.062 Uiso 1 1 calc R U . . .
H00R H 0.673232 0.324609 0.691622 0.062 Uiso 1 1 calc R U . . .
C00X C 0.6810(4) 0.7829(9) 0.7463(6) 0.055(3) Uani 1 1 d . . . . .
H00S H 0.687796 0.823345 0.708883 0.083 Uiso 1 1 calc R U . . .
H00T H 0.715923 0.761808 0.779198 0.083 Uiso 1 1 calc R U . . .
H00V H 0.660600 0.832141 0.767689 0.083 Uiso 1 1 calc R U . . .
C00Y C 0.7416(5) -0.0010(9) 0.5825(6) 0.041(3) Uani 0.75 1 d . . P . .
H00W H 0.728172 -0.046400 0.540895 0.049 Uiso 0.75 1 calc R U P . .
H00X H 0.773523 -0.039716 0.613893 0.049 Uiso 0.75 1 calc R U P . .
O00Z O 0.6921(5) 0.1310(16) 0.6222(6) 0.103(5) Uani 0.75 1 d . . P . .
C011 C 0.7556(5) 0.1182(10) 0.5678(6) 0.042(3) Uani 0.75 1 d . . P . .
H01A H 0.791642 0.141416 0.598650 0.051 Uiso 0.75 1 calc R U P . .
H01B H 0.756178 0.125188 0.520993 0.051 Uiso 0.75 1 calc R U P . .
C012 C 0.6979(8) 0.0172(15) 0.6137(8) 0.075(5) Uani 0.75 1 d . . P . .
H01C H 0.663023 -0.014686 0.584459 0.090 Uiso 0.75 1 calc R U P . .
H01D H 0.707401 -0.021907 0.657549 0.090 Uiso 0.75 1 calc R U P . .
C014 C 0.7116(6) 0.1867(13) 0.5787(7) 0.062(4) Uani 0.75 1 d . . P . .
H01E H 0.725779 0.262008 0.597045 0.074 Uiso 0.75 1 calc R U P . .
H01F H 0.682195 0.198226 0.535746 0.074 Uiso 0.75 1 calc R U P . .
O2 O 0.7807(8) 0.6971(13) 0.6235(7) 0.138(6) Uani 0.75 1 d D U P . .
C3 C 0.7503(7) 0.6739(13) 0.5564(7) 0.072(4) Uani 0.75 1 d D U P . .
H3A H 0.773743 0.643280 0.531054 0.086 Uiso 0.75 1 calc R U P . .
H3B H 0.731201 0.742628 0.533512 0.086 Uiso 0.75 1 calc R U P . .
C4 C 0.7115(5) 0.5885(11) 0.5646(7) 0.063(4) Uani 0.75 1 d D U P . .
H4A H 0.693462 0.548444 0.521973 0.075 Uiso 0.75 1 calc R U P . .
H4B H 0.683410 0.622534 0.581888 0.075 Uiso 0.75 1 calc R U P . .
C5 C 0.7492(5) 0.5102(10) 0.6158(7) 0.069(4) Uani 0.75 1 d D U P . .
H5A H 0.729241 0.467967 0.641651 0.083 Uiso 0.75 1 calc R U P . .
H5B H 0.767746 0.455503 0.594241 0.083 Uiso 0.75 1 calc R U P . .
C6 C 0.7889(6) 0.5931(15) 0.6592(6) 0.081(5) Uani 0.75 1 d D U P . .
H6A H 0.782025 0.602619 0.702780 0.098 Uiso 0.75 1 calc R U P . .
H6B H 0.826899 0.566174 0.667775 0.098 Uiso 0.75 1 calc R U P . .

loop_
_atom_site_aniso_label
_atom_site_aniso_U_11
_atom_site_aniso_U_22
_atom_site_aniso_U_33
_atom_site_aniso_U_23
_atom_site_aniso_U_13
_atom_site_aniso_U_12
Os01 0.0356(2) 0.0172(2) 0.0171(2) 0.000 0.01073(15) 0.000
Cl02 0.0936(18) 0.0271(10) 0.0281(10) -0.0010(8) 0.0336(11) 0.0078(10)
Cl03 0.0555(12) 0.0400(11) 0.0374(11) 0.0056(9) 0.0304(10) 0.0042(9)
N004 0.052(6) 0.013(5) 0.041(5) 0.000 0.030(5) 0.000
N005 0.043(5) 0.020(5) 0.021(4) 0.000 0.015(4) 0.000
N006 0.036(3) 0.017(3) 0.023(3) 0.005(2) 0.011(3) 0.005(2)
N007 0.044(4) 0.019(3) 0.021(3) 0.000(2) 0.013(3) 0.005(3)
N008 0.044(4) 0.056(5) 0.025(3) 0.003(3) 0.012(3) 0.012(4)
C009 0.032(3) 0.019(3) 0.018(3) 0.000(3) 0.005(3) 0.004(3)
N00A 0.037(4) 0.049(5) 0.035(4) 0.008(4) 0.016(3) 0.004(3)
C00B 0.056(5) 0.017(4) 0.021(4) -0.003(3) 0.016(4) -0.001(3)
C00C 0.059(5) 0.020(4) 0.022(4) 0.000(3) 0.018(4) 0.004(3)
C00D 0.030(4) 0.022(4) 0.027(4) 0.004(3) 0.014(3) 0.001(3)
C00E 0.034(4) 0.024(4) 0.023(4) 0.003(3) 0.012(3) -0.002(3)
C00F 0.057(5) 0.025(4) 0.022(4) 0.003(3) 0.021(4) 0.004(4)
C00G 0.058(6) 0.028(4) 0.032(4) -0.008(3) 0.027(4) -0.002(4)
C00H 0.039(4) 0.028(4) 0.027(4) 0.006(3) 0.012(3) 0.007(3)
C00I 0.058(5) 0.025(4) 0.026(4) 0.000(3) 0.022(4) 0.003(4)
C00J 0.044(4) 0.029(4) 0.020(3) 0.007(3) 0.016(3) 0.010(3)
C00K 0.045(5) 0.036(5) 0.032(4) -0.015(4) 0.015(4) -0.007(4)
N00L 0.122(11) 0.025(6) 0.064(8) 0.000 0.067(8) 0.000
C00M 0.036(4) 0.026(4) 0.037(4) 0.001(3) 0.019(3) 0.002(3)
C00N 0.032(4) 0.037(5) 0.030(4) 0.007(3) 0.014(3) 0.004(3)
C00O 0.052(5) 0.027(4) 0.036(4) 0.005(3) 0.019(4) 0.006(4)
N00P 0.046(5) 0.064(6) 0.056(5) -0.003(5) 0.006(4) -0.015(4)
C00Q 0.060(5) 0.027(4) 0.019(4) -0.007(3) 0.013(4) 0.004(4)
N00R 0.099(9) 0.032(6) 0.028(5) 0.000 0.038(6) 0.000
C00S 0.060(6) 0.035(5) 0.030(4) -0.004(4) 0.005(4) 0.003(4)
C00T 0.035(4) 0.041(5) 0.050(5) -0.004(4) 0.022(4) -0.009(4)
C00U 0.030(4) 0.049(5) 0.040(5) 0.003(4) 0.013(4) -0.004(4)
C00V 0.067(6) 0.028(5) 0.047(5) -0.006(4) 0.027(5) -0.006(4)
C00W 0.033(4) 0.045(5) 0.047(5) 0.012(4) 0.013(4) 0.015(4)
C00X 0.038(5) 0.062(7) 0.067(7) -0.013(5) 0.018(5) -0.022(5)
C00Y 0.042(6) 0.025(6) 0.049(7) 0.004(5) 0.005(5) -0.007(5)
O00Z 0.080(8) 0.171(15) 0.071(8) 0.017(9) 0.043(7) 0.047(9)
C011 0.056(7) 0.032(7) 0.051(7) 0.007(5) 0.034(6) 0.004(5)
C012 0.105(13) 0.074(12) 0.066(10) -0.018(8) 0.056(10) -0.061(10)
C014 0.069(9) 0.060(10) 0.055(8) 0.003(7) 0.016(7) 0.038(8)
O2 0.184(14) 0.122(10) 0.088(8) -0.024(7) 0.016(9) -0.041(10)
C3 0.088(10) 0.068(9) 0.055(7) 0.017(7) 0.015(7) -0.008(7)
C4 0.062(8) 0.051(8) 0.059(8) -0.005(6) -0.006(6) -0.003(6)
C5 0.065(8) 0.057(8) 0.094(10) 0.015(7) 0.036(7) 0.016(6)
C6 0.058(8) 0.145(13) 0.034(7) 0.007(7) 0.005(6) -0.003(8)

loop_
_atom_type_symbol
_atom_type_description
_atom_type_scat_dispersion_real
_atom_type_scat_dispersion_imag
_atom_type_scat_source
C C 0.0033 0.0016 'International Tables Vol C Tables 4.2.6.8 and 6.1.1.4'
H H 0.0000 0.0000 'International Tables Vol C Tables 4.2.6.8 and 6.1.1.4'
Cl Cl 0.1484 0.1585 'International Tables Vol C Tables 4.2.6.8 and 6.1.1.4'
N N 0.0061 0.0033 'International Tables Vol C Tables 4.2.6.8 and 6.1.1.4'
O O 0.0106 0.0060 'International Tables Vol C Tables 4.2.6.8 and 6.1.1.4'
Os Os -1.2165 7.6030 'International Tables Vol C Tables 4.2.6.8 and 6.1.1.4'

loop_
_geom_angle_atom_site_label_1
_geom_angle_atom_site_label_2
_geom_angle_atom_site_label_3
_geom_angle
_geom_angle_site_symmetry_1
_geom_angle_site_symmetry_3
_geom_angle_publ_flag
N004 Os01 C009 90.84(18) . 2_656 ?
N004 Os01 C009 90.84(18) . . ?
N008 Os01 N004 85.4(2) . . ?
N008 Os01 N004 85.4(2) 2_656 . ?
N008 Os01 N008 170.9(4) 2_656 . ?
N008 Os01 C009 89.9(3) 2_656 2_656 ?
N008 Os01 C009 90.2(3) 2_656 . ?
N008 Os01 C009 89.9(3) . . ?
N008 Os01 C009 90.2(3) . 2_656 ?
C009 Os01 C009 178.3(4) 2_656 . ?
N00R Os01 N004 180.0 . . ?
N00R Os01 N008 94.6(2) . . ?
N00R Os01 N008 94.6(2) . 2_656 ?
N00R Os01 C009 89.16(18) . . ?
N00R Os01 C009 89.16(18) . 2_656 ?
N005 N004 Os01 180.0 . . ?
N00L N005 N004 180.0 . . ?
C009 N006 C00D 129.3(6) . . ?
C009 N006 C00J 109.8(6) . . ?
C00J N006 C00D 120.7(6) . . ?
C009 N007 C00B 128.5(6) . . ?
C009 N007 C00F 109.5(6) . . ?
C00F N007 C00B 121.9(6) . . ?
N00A N008 Os01 121.0(6) . . ?
N006 C009 Os01 132.4(5) . . ?
N006 C009 N007 105.3(6) . . ?
N007 C009 Os01 122.1(5) . . ?
N00P N00A N008 174.3(9) . . ?
C00C C00B N007 117.7(7) . . ?
C00Q C00B N007 119.2(7) . . ?
C00Q C00B C00C 123.0(7) . . ?
C00B C00C C00O 122.2(7) . . ?
C00I C00C C00B 116.1(8) . . ?
C00I C00C C00O 121.7(7) . . ?
C00E C00D N006 118.4(6) . . ?
C00E C00D C00N 123.1(7) . . ?
C00N C00D N006 117.7(6) . . ?
C00D C00E C00H 121.6(7) . . ?
C00D C00E C00M 117.6(7) . . ?
C00M C00E C00H 120.7(7) . . ?
N007 C00F Cl02 122.2(6) . . ?
C00J C00F Cl02 129.9(6) . . ?
C00J C00F N007 107.9(6) . . ?
C00I C00G C00K 118.7(8) . . ?
C00I C00G C00V 119.9(8) . . ?
C00K C00G C00V 121.3(8) . . ?
C00E C00H H00A 109.5 . . ?
C00E C00H H00B 109.5 . . ?
C00E C00H H00C 109.5 . . ?
H00A C00H H00B 109.5 . . ?
H00A C00H H00C 109.5 . . ?
H00B C00H H00C 109.5 . . ?
C00C C00I H00I 118.6 . . ?
C00G C00I C00C 122.9(8) . . ?
C00G C00I H00I 118.6 . . ?
N006 C00J Cl03 122.6(6) . . ?
C00F C00J Cl03 130.0(6) . . ?
C00F C00J N006 107.4(6) . . ?
C00G C00K H00K 119.2 . . ?
C00G C00K C00Q 121.6(8) . . ?
C00Q C00K H00K 119.2 . . ?
C00E C00M H00M 119.4 . . ?
C00E C00M C00T 121.3(7) . . ?
C00T C00M H00M 119.4 . . ?
C00D C00N C00U 117.3(7) . . ?
C00D C00N C00W 121.9(7) . . ?
C00U C00N C00W 120.8(7) . . ?
C00C C00O H00D 109.5 . . ?
C00C C00O H00E 109.5 . . ?
C00C C00O H00F 109.5 . . ?
H00D C00O H00E 109.5 . . ?
H00D C00O H00F 109.5 . . ?
H00E C00O H00F 109.5 . . ?
C00B C00Q C00K 117.6(7) . . ?
C00B C00Q C00S 122.6(8) . . ?
C00K C00Q C00S 119.8(8) . . ?
C00Q C00S H00G 109.5 . . ?
C00Q C00S H00H 109.5 . . ?
C00Q C00S H00J 109.5 . . ?
H00G C00S H00H 109.5 . . ?
H00G C00S H00J 109.5 . . ?
H00H C00S H00J 109.5 . . ?
C00M C00T C00X 120.4(8) . . ?
C00U C00T C00M 119.3(8) . . ?
C00U C00T C00X 120.3(8) . . ?
C00N C00U H00U 119.3 . . ?
C00T C00U C00N 121.4(8) . . ?
C00T C00U H00U 119.3 . . ?
C00G C00V H00L 109.5 . . ?
C00G C00V H00N 109.5 . . ?
C00G C00V H00O 109.5 . . ?
H00L C00V H00N 109.5 . . ?
H00L C00V H00O 109.5 . . ?
H00N C00V H00O 109.5 . . ?
C00N C00W H00P 109.5 . . ?
C00N C00W H00Q 109.5 . . ?
C00N C00W H00R 109.5 . . ?
H00P C00W H00Q 109.5 . . ?
H00P C00W H00R 109.5 . . ?
H00Q C00W H00R 109.5 . . ?
C00T C00X H00S 109.5 . . ?
C00T C00X H00T 109.5 . . ?
C00T C00X H00V 109.5 . . ?
H00S C00X H00T 109.5 . . ?
H00S C00X H00V 109.5 . . ?
H00T C00X H00V 109.5 . . ?
H00W C00Y H00X 109.2 . . ?
C011 C00Y H00W 111.2 . . ?
C011 C00Y H00X 111.2 . . ?
C012 C00Y H00W 111.2 . . ?
C012 C00Y H00X 111.2 . . ?
C012 C00Y C011 102.6(10) . . ?
C014 O00Z C012 108.1(12) . . ?
C00Y C011 H01A 111.1 . . ?
C00Y C011 H01B 111.1 . . ?
H01A C011 H01B 109.0 . . ?
C014 C011 C00Y 103.5(11) . . ?
C014 C011 H01A 111.1 . . ?
C014 C011 H01B 111.1 . . ?
C00Y C012 H01C 109.8 . . ?
C00Y C012 H01D 109.8 . . ?
O00Z C012 C00Y 109.2(10) . . ?
O00Z C012 H01C 109.8 . . ?
O00Z C012 H01D 109.8 . . ?
H01C C012 H01D 108.3 . . ?
O00Z C014 C011 108.0(12) . . ?
O00Z C014 H01E 110.1 . . ?
O00Z C014 H01F 110.1 . . ?
C011 C014 H01E 110.1 . . ?
C011 C014 H01F 110.1 . . ?
H01E C014 H01F 108.4 . . ?
C3 O2 C6 107.9(12) . . ?
O2 C3 H3A 111.4 . . ?
O2 C3 H3B 111.4 . . ?
O2 C3 C4 101.8(11) . . ?
H3A C3 H3B 109.3 . . ?
C4 C3 H3A 111.4 . . ?
C4 C3 H3B 111.4 . . ?
C3 C4 H4A 111.6 . . ?
C3 C4 H4B 111.6 . . ?
C3 C4 C5 101.0(9) . . ?
H4A C4 H4B 109.4 . . ?
C5 C4 H4A 111.6 . . ?
C5 C4 H4B 111.6 . . ?
C4 C5 H5A 111.5 . . ?
C4 C5 H5B 111.5 . . ?
H5A C5 H5B 109.3 . . ?
C6 C5 C4 101.5(9) . . ?
C6 C5 H5A 111.5 . . ?
C6 C5 H5B 111.5 . . ?
O2 C6 C5 106.2(10) . . ?
O2 C6 H6A 110.5 . . ?
O2 C6 H6B 110.5 . . ?
C5 C6 H6A 110.5 . . ?
C5 C6 H6B 110.5 . . ?
H6A C6 H6B 108.7 . . ?

loop_
_geom_bond_atom_site_label_1
_geom_bond_atom_site_label_2
_geom_bond_distance
_geom_bond_site_symmetry_2
_geom_bond_publ_flag
Os01 N004 2.094(8) . ?
Os01 N008 2.084(7) 2_656 ?
Os01 N008 2.084(7) . ?
Os01 C009 2.158(7) . ?
Os01 C009 2.158(7) 2_656 ?
Os01 N00R 1.643(10) . ?
Cl02 C00F 1.699(8) . ?
Cl03 C00J 1.696(8) . ?
N004 N005 1.184(12) . ?
N005 N00L 1.150(13) . ?
N006 C009 1.360(9) . ?
N006 C00D 1.446(9) . ?
N006 C00J 1.401(9) . ?
N007 C009 1.375(9) . ?
N007 C00B 1.436(10) . ?
N007 C00F 1.392(9) . ?
N008 N00A 1.204(10) . ?
N00A N00P 1.164(11) . ?
C00B C00C 1.415(10) . ?
C00B C00Q 1.386(12) . ?
C00C C00I 1.398(11) . ?
C00C C00O 1.498(12) . ?
C00D C00E 1.384(10) . ?
C00D C00N 1.388(11) . ?
C00E C00H 1.507(10) . ?
C00E C00M 1.390(10) . ?
C00F C00J 1.329(11) . ?
C00G C00I 1.379(12) . ?
C00G C00K 1.391(12) . ?
C00G C00V 1.514(11) . ?
C00H H00A 0.9800 . ?
C00H H00B 0.9800 . ?
C00H H00C 0.9800 . ?
C00I H00I 0.9500 . ?
C00K H00K 0.9500 . ?
C00K C00Q 1.399(12) . ?
C00M H00M 0.9500 . ?
C00M C00T 1.394(12) . ?
C00N C00U 1.403(12) . ?
C00N C00W 1.494(11) . ?
C00O H00D 0.9800 . ?
C00O H00E 0.9800 . ?
C00O H00F 0.9800 . ?
C00Q C00S 1.515(12) . ?
C00S H00G 0.9800 . ?
C00S H00H 0.9800 . ?
C00S H00J 0.9800 . ?
C00T C00U 1.377(12) . ?
C00T C00X 1.510(12) . ?
C00U H00U 0.9500 . ?
C00V H00L 0.9800 . ?
C00V H00N 0.9800 . ?
C00V H00O 0.9800 . ?
C00W H00P 0.9800 . ?
C00W H00Q 0.9800 . ?
C00W H00R 0.9800 . ?
C00X H00S 0.9800 . ?
C00X H00T 0.9800 . ?
C00X H00V 0.9800 . ?
C00Y H00W 0.9900 . ?
C00Y H00X 0.9900 . ?
C00Y C011 1.506(15) . ?
C00Y C012 1.48(2) . ?
O00Z C012 1.37(2) . ?
O00Z C014 1.34(2) . ?
C011 H01A 0.9900 . ?
C011 H01B 0.9900 . ?
C011 C014 1.466(16) . ?
C012 H01C 0.9900 . ?
C012 H01D 0.9900 . ?
C014 H01E 0.9900 . ?
C014 H01F 0.9900 . ?
O2 C3 1.407(12) . ?
O2 C6 1.417(13) . ?
C3 H3A 0.9900 . ?
C3 H3B 0.9900 . ?
C3 C4 1.464(12) . ?
C4 H4A 0.9900 . ?
C4 H4B 0.9900 . ?
C4 C5 1.516(11) . ?
C5 H5A 0.9900 . ?
C5 H5B 0.9900 . ?
C5 C6 1.500(12) . ?
C6 H6A 0.9900 . ?
C6 H6B 0.9900 . ?

loop_
_geom_torsion_atom_site_label_1
_geom_torsion_atom_site_label_2
_geom_torsion_atom_site_label_3
_geom_torsion_atom_site_label_4
_geom_torsion
_geom_torsion_site_symmetry_1
_geom_torsion_site_symmetry_2
_geom_torsion_site_symmetry_3
_geom_torsion_site_symmetry_4
_geom_torsion_publ_flag
Cl02 C00F C00J Cl03 2.1(13) . . . . ?
Cl02 C00F C00J N006 -177.5(6) . . . . ?
N006 C00D C00E C00H 5.3(10) . . . . ?
N006 C00D C00E C00M -173.0(6) . . . . ?
N006 C00D C00N C00U 174.0(6) . . . . ?
N006 C00D C00N C00W -3.2(10) . . . . ?
N007 C00B C00C C00I 179.9(6) . . . . ?
N007 C00B C00C C00O 0.2(10) . . . . ?
N007 C00B C00Q C00K -179.0(6) . . . . ?
N007 C00B C00Q C00S 3.6(11) . . . . ?
N007 C00F C00J Cl03 -179.3(6) . . . . ?
N007 C00F C00J N006 1.2(9) . . . . ?
C009 N006 C00D C00E -99.1(8) . . . . ?
C009 N006 C00D C00N 90.8(9) . . . . ?
C009 N006 C00J Cl03 179.4(5) . . . . ?
C009 N006 C00J C00F -1.0(8) . . . . ?
C009 N007 C00B C00C -87.6(9) . . . . ?
C009 N007 C00B C00Q 95.9(9) . . . . ?
C009 N007 C00F Cl02 177.8(6) . . . . ?
C009 N007 C00F C00J -1.0(9) . . . . ?
C00B N007 C009 Os01 1.3(10) . . . . ?
C00B N007 C009 N006 177.7(7) . . . . ?
C00B N007 C00F Cl02 0.2(10) . . . . ?
C00B N007 C00F C00J -178.5(7) . . . . ?
C00B C00C C00I C00G 0.8(11) . . . . ?
C00C C00B C00Q C00K 4.7(11) . . . . ?
C00C C00B C00Q C00S -172.7(7) . . . . ?
C00D N006 C009 Os01 1.6(11) . . . . ?
C00D N006 C009 N007 -174.2(6) . . . . ?
C00D N006 C00J Cl03 -5.5(9) . . . . ?
C00D N006 C00J C00F 174.1(6) . . . . ?
C00D C00E C00M C00T 0.7(11) . . . . ?
C00D C00N C00U C00T -2.5(11) . . . . ?
C00E C00D C00N C00U 4.4(11) . . . . ?
C00E C00D C00N C00W -172.8(7) . . . . ?
C00E C00M C00T C00U 1.0(12) . . . . ?
C00E C00M C00T C00X 179.0(8) . . . . ?
C00F N007 C009 Os01 -176.0(5) . . . . ?
C00F N007 C009 N006 0.4(8) . . . . ?
C00F N007 C00B C00C 89.4(9) . . . . ?
C00F N007 C00B C00Q -87.0(9) . . . . ?
C00G C00K C00Q C00B -2.7(11) . . . . ?
C00G C00K C00Q C00S 174.7(7) . . . . ?
C00H C00E C00M C00T -177.6(7) . . . . ?
C00I C00G C00K C00Q -0.1(11) . . . . ?
C00J N006 C009 Os01 176.2(5) . . . . ?
C00J N006 C009 N007 0.3(7) . . . . ?
C00J N006 C00D C00E 86.9(8) . . . . ?
C00J N006 C00D C00N -83.2(8) . . . . ?
C00K C00G C00I C00C 1.0(11) . . . . ?
C00M C00T C00U C00N -0.1(12) . . . . ?
C00N C00D C00E C00H 174.8(7) . . . . ?
C00N C00D C00E C00M -3.5(11) . . . . ?
C00O C00C C00I C00G -179.5(7) . . . . ?
C00Q C00B C00C C00I -3.8(11) . . . . ?
C00Q C00B C00C C00O 176.5(7) . . . . ?
C00V C00G C00I C00C 179.5(7) . . . . ?
C00V C00G C00K C00Q -178.5(7) . . . . ?
C00W C00N C00U C00T 174.7(8) . . . . ?
C00X C00T C00U C00N -178.1(8) . . . . ?
C00Y C011 C014 O00Z 25.9(16) . . . . ?
C011 C00Y C012 O00Z -5.9(17) . . . . ?
C012 C00Y C011 C014 -11.4(14) . . . . ?
C012 O00Z C014 C011 -30.8(19) . . . . ?
C014 O00Z C012 C00Y 22.9(19) . . . . ?
O2 C3 C4 C5 -46.3(17) . . . . ?
C3 O2 C6 C5 -15(2) . . . . ?
C3 C4 C5 C6 36.3(15) . . . . ?
C4 C5 C6 O2 -13.7(18) . . . . ?
C6 O2 C3 C4 39(2) . . . . ?

loop_
_twin_individual_id
_twin_individual_mass_fraction_refined
1 0.783(3)
2 0.217(3)
